data_4131161
loop_
_publ_author_name
'Bour, James R.'
'Camasso, Nicole M.'
'Meucci, Elizabeth A.'
'Kampf, Jeff W.'
'Canty, Allan J.'
'Sanford, Melanie S.'

_publ_section_title
;
 Carbon-Carbon Bond-Forming Reductive Elimination from Isolated
 Nickel(III) Complexes.
;
_journal_issue 49
_journal_name_full 'Journal of the American Chemical Society'
_journal_page_first 16105
_journal_page_last 16111
_journal_paper_doi 10.1021/jacs.6b10350
_journal_volume 138
_journal_year 2016
_chemical_formula_moiety 'C19 H22 B N6 Ni'
_chemical_formula_sum 'C19 H22 B N6 Ni'
_chemical_formula_weight 403.94
_space_group_crystal_system monoclinic
_space_group_IT_number 14
_space_group_name_Hall '-P 2ybc'
_space_group_name_H-M_alt 'P 1 21/c 1'
_atom_sites_solution_hydrogens mixed
_audit_creation_method SHELXL-2014/6
_cell_angle_alpha 90
_cell_angle_beta 90.094(2)
_cell_angle_gamma 90
_cell_formula_units_Z 8
_cell_length_a 7.73480(10)
_cell_length_b 20.0782(2)
_cell_length_c 23.8040(2)
_cell_measurement_reflns_used 32434
_cell_measurement_temperature 85(2)
_cell_measurement_theta_max 69.0880
_cell_measurement_theta_min 2.8540
_cell_volume 3696.78(7)
_computing_cell_refinement 'CrysAlisPro 1.171.38.41 (Rigaku OD, 2015)'
_computing_data_collection 'CrystalClear-SM Expert 2.0 r16 (Rigaku, 2014)'
_computing_data_reduction 'CrysAlisPro 1.171.38.41 (Rigaku OD, 2015)'
_computing_molecular_graphics 'Bruker SHELXTL'
_computing_publication_material 'Bruker SHELXTL'
_computing_structure_refinement 'SHELXL-2014/6 (Sheldrick, 2014)'
_computing_structure_solution 'SHELXT (Sheldrick, 2014)'
_diffrn_ambient_temperature 85(2)
_diffrn_measured_fraction_theta_full 1.000
_diffrn_measured_fraction_theta_max 0.992
_diffrn_measurement_device_type 'Rigaku Saturn 944+ CCD'
_diffrn_measurement_method '\w scans'
_diffrn_radiation_type CuK\a
_diffrn_radiation_wavelength 1.54178
_diffrn_reflns_av_R_equivalents 0.0649
_diffrn_reflns_av_unetI/netI 0.0258
_diffrn_reflns_Laue_measured_fraction_full 1.000
_diffrn_reflns_Laue_measured_fraction_max 0.992
_diffrn_reflns_limit_h_max 9
_diffrn_reflns_limit_h_min -8
_diffrn_reflns_limit_k_max 24
_diffrn_reflns_limit_k_min -24
_diffrn_reflns_limit_l_max 28
_diffrn_reflns_limit_l_min -28
_diffrn_reflns_number 57506
_diffrn_reflns_point_group_measured_fraction_full 1.000
_diffrn_reflns_point_group_measured_fraction_max 0.992
_diffrn_reflns_theta_full 67.679
_diffrn_reflns_theta_max 69.605
_diffrn_reflns_theta_min 1.856
_diffrn_source 'micro-focus rotating anode'
_exptl_absorpt_coefficient_mu 1.636
_exptl_absorpt_correction_T_max 1.00000
_exptl_absorpt_correction_T_min 0.66772
_exptl_absorpt_correction_type multi-scan
_exptl_absorpt_process_details
; 
CrysAlisPro 1.171.38.41 (Rigaku Oxford Diffraction, 2015) 
Empirical absorption correction using spherical harmonics, 
 implemented in SCALE3 ABSPACK scaling algorithm. 
;
_exptl_crystal_colour orange
_exptl_crystal_density_diffrn 1.452
_exptl_crystal_description plate
_exptl_crystal_F_000 1688
_exptl_crystal_size_max 0.240
_exptl_crystal_size_mid 0.190
_exptl_crystal_size_min 0.020
_refine_diff_density_max 1.848
_refine_diff_density_min -0.664
_refine_diff_density_rms 0.091
_refine_ls_extinction_method none
_refine_ls_goodness_of_fit_ref 1.083
_refine_ls_hydrogen_treatment mixed
_refine_ls_matrix_type full
_refine_ls_number_parameters 530
_refine_ls_number_reflns 6827
_refine_ls_number_restraints 65
_refine_ls_restrained_S_all 1.082
_refine_ls_R_factor_all 0.0499
_refine_ls_R_factor_gt 0.0496
_refine_ls_shift/su_max 0.001
_refine_ls_shift/su_mean 0.000
_refine_ls_structure_factor_coef Fsqd
_refine_ls_weighting_details 'w=1/[\s^2^(Fo^2^)+(0.0742P)^2^+5.3794P] where P=(Fo^2^+2Fc^2^)/3'
_refine_ls_weighting_scheme calc
_refine_ls_wR_factor_gt 0.1308
_refine_ls_wR_factor_ref 0.1315
_reflns_Friedel_coverage 0.000
_reflns_number_gt 6785
_reflns_number_total 6827
_reflns_threshold_expression 'I > 2\s(I)'
_cod_data_source_file ja6b10350_si_005.cif
_cod_data_source_block nc5102e1
_cod_original_sg_symbol_H-M 'P 21/c'
_cod_database_code 4131161
_shelx_space_group_comment
; 
The symmetry employed for this shelxl refinement is uniquely defined 
by the following loop, which should always be used as a source of 
symmetry information in preference to the above space-group names. 
They are only intended as comments. 
;
_shelx_estimated_absorpt_t_min 0.791
_shelx_estimated_absorpt_t_max 0.908
_shelxl_version_number 2014/6

loop_
_space_group_symop_operation_xyz
'x, y, z'
'-x, y+1/2, -z+1/2'
'-x, -y, -z'
'x, -y-1/2, z-1/2'

loop_
_atom_site_label
_atom_site_type_symbol
_atom_site_fract_x
_atom_site_fract_y
_atom_site_fract_z
_atom_site_U_iso_or_equiv
_atom_site_adp_type
_atom_site_occupancy
_atom_site_site_symmetry_order
_atom_site_calc_flag
_atom_site_refinement_flags_posn
_atom_site_refinement_flags_adp
_atom_site_refinement_flags_occupancy
_atom_site_disorder_assembly
_atom_site_disorder_group
Ni1 Ni 0.25026(8) 0.73019(2) 0.54812(2) 0.01986(15) Uani 1 1 d D . . . .
Ni2 Ni 0.75960(8) 0.72018(2) 0.24596(2) 0.01639(14) Uani 1 1 d . . . . .
N1 N 0.1466(4) 0.67171(14) 0.48710(12) 0.0192(6) Uani 1 1 d . . . . .
N2 N 0.1619(4) 0.60418(13) 0.49266(11) 0.0148(5) Uani 1 1 d . . . . .
N3 N 0.4657(4) 0.67078(14) 0.54666(12) 0.0174(6) Uani 1 1 d . . . . .
N4 N 0.4411(4) 0.60348(13) 0.54601(11) 0.0159(5) Uani 1 1 d . . . . .
N5 N 0.1504(4) 0.66872(14) 0.60638(12) 0.0207(6) Uani 1 1 d . . . . .
N6 N 0.1627(4) 0.60145(14) 0.59738(11) 0.0159(5) Uani 1 1 d . . . . .
N7 N 0.6761(4) 0.65273(14) 0.18920(12) 0.0186(6) Uani 1 1 d . . . . .
N8 N 0.6935(4) 0.58691(14) 0.20156(11) 0.0181(6) Uani 1 1 d . . . . .
N9 N 0.9807(4) 0.66408(13) 0.25449(12) 0.0180(6) Uani 1 1 d . . . . .
N10 N 0.9595(4) 0.59636(14) 0.25926(12) 0.0178(6) Uani 1 1 d . . . . .
N11 N 0.6526(4) 0.66527(14) 0.30917(11) 0.0166(6) Uani 1 1 d . . . . .
N12 N 0.6716(4) 0.59770(14) 0.30654(11) 0.0169(6) Uani 1 1 d . . . . .
C1 C 0.0623(5) 0.6829(2) 0.43942(15) 0.0264(8) Uani 1 1 d . . . . .
H1 H 0.0343 0.7258 0.4253 0.032 Uiso 1 1 calc R U . . .
C2 C 0.0205(5) 0.6231(2) 0.41293(15) 0.0271(8) Uani 1 1 d . . . . .
H2 H -0.0397 0.6171 0.3785 0.033 Uiso 1 1 calc R U . . .
C3 C 0.0866(4) 0.57424(17) 0.44823(14) 0.0195(7) Uani 1 1 d . . . . .
H3 H 0.0799 0.5276 0.4421 0.023 Uiso 1 1 calc R U . . .
C4 C 0.6360(4) 0.67974(18) 0.54941(14) 0.0209(7) Uani 1 1 d . . . . .
H4 H 0.6909 0.7220 0.5508 0.025 Uiso 1 1 calc R U . . .
C5 C 0.7235(5) 0.61892(18) 0.55002(14) 0.0248(7) Uani 1 1 d . . . . .
H5 H 0.8447 0.6115 0.5516 0.030 Uiso 1 1 calc R U . . .
C6 C 0.5932(4) 0.57220(17) 0.54783(14) 0.0197(7) Uani 1 1 d . . . . .
H6 H 0.6092 0.5253 0.5476 0.024 Uiso 1 1 calc R U . . .
C7 C 0.0741(5) 0.67676(19) 0.65593(15) 0.0234(7) Uani 1 1 d . . . . .
H7 H 0.0495 0.7186 0.6727 0.028 Uiso 1 1 calc R U . . .
C8 C 0.0351(5) 0.61468(19) 0.67996(14) 0.0234(7) Uani 1 1 d . . . . .
H8 H -0.0187 0.6063 0.7151 0.028 Uiso 1 1 calc R U . . .
C9 C 0.0919(4) 0.56874(18) 0.64128(13) 0.0185(7) Uani 1 1 d . . . . .
H9 H 0.0829 0.5217 0.6449 0.022 Uiso 1 1 calc R U . . .
C10 C 0.3407(5) 0.80329(17) 0.50478(14) 0.0206(7) Uani 1 1 d . . . . .
C11 C 0.4820(5) 0.79634(18) 0.46877(15) 0.0239(7) Uani 1 1 d . . . . .
H11 H 0.5342 0.7539 0.4641 0.029 Uiso 1 1 calc R U . . .
C12 C 0.5469(5) 0.85110(18) 0.43966(15) 0.0250(8) Uani 1 1 d . . . . .
H12 H 0.6427 0.8458 0.4151 0.030 Uiso 1 1 calc R U . . .
C13 C 0.4718(5) 0.91329(18) 0.44649(16) 0.0289(8) Uani 1 1 d . . . . .
H13 H 0.5183 0.9508 0.4275 0.035 Uiso 1 1 calc R U . . .
C14 C 0.3279(6) 0.92070(18) 0.48124(14) 0.0260(8) Uani 1 1 d . . . . .
H14 H 0.2765 0.9633 0.4856 0.031 Uiso 1 1 calc R U . . .
C15 C 0.2590(5) 0.86598(16) 0.50957(13) 0.0220(7) Uani 1 1 d . U . . .
C16 C 0.0994(5) 0.86553(17) 0.54561(14) 0.0211(7) Uani 1 1 d D U . . .
C17 C 0.1057(8) 0.8004(3) 0.5813(2) 0.0210(15) Uani 0.564(8) 1 d D U P A 1
H17A H -0.0135 0.7832 0.5858 0.025 Uiso 0.564(8) 1 calc R U P A 1
H17B H 0.1507 0.8112 0.6192 0.025 Uiso 0.564(8) 1 calc R U P A 1
C18 C -0.0652(9) 0.8622(3) 0.5098(3) 0.0249(16) Uani 0.564(8) 1 d D U P A 1
H18A H -0.0777 0.9035 0.4883 0.037 Uiso 0.564(8) 1 calc R U P A 1
H18B H -0.1658 0.8564 0.5344 0.037 Uiso 0.564(8) 1 calc R U P A 1
H18C H -0.0576 0.8244 0.4839 0.037 Uiso 0.564(8) 1 calc R U P A 1
C19 C 0.0863(10) 0.9243(3) 0.5866(3) 0.0281(17) Uani 0.564(8) 1 d D U P A 1
H19A H 0.1912 0.9264 0.6097 0.042 Uiso 0.564(8) 1 calc R U P A 1
H19B H -0.0145 0.9182 0.6110 0.042 Uiso 0.564(8) 1 calc R U P A 1
H19C H 0.0737 0.9659 0.5654 0.042 Uiso 0.564(8) 1 calc R U P A 1
C17A C 0.0504(10) 0.7938(4) 0.5433(4) 0.026(2) Uani 0.436(8) 1 d D U P A 2
H17C H -0.0125 0.7855 0.5078 0.032 Uiso 0.436(8) 1 calc R U P A 2
H17D H -0.0300 0.7843 0.5746 0.032 Uiso 0.436(8) 1 calc R U P A 2
C18A C -0.0344(12) 0.9139(4) 0.5215(4) 0.031(2) Uani 0.436(8) 1 d D U P A 2
H18D H -0.0563 0.9030 0.4820 0.046 Uiso 0.436(8) 1 calc R U P A 2
H18E H 0.0096 0.9596 0.5242 0.046 Uiso 0.436(8) 1 calc R U P A 2
H18F H -0.1424 0.9102 0.5428 0.046 Uiso 0.436(8) 1 calc R U P A 2
C19A C 0.1468(13) 0.8888(5) 0.6049(3) 0.029(2) Uani 0.436(8) 1 d D U P A 2
H19D H 0.0418 0.8918 0.6277 0.044 Uiso 0.436(8) 1 calc R U P A 2
H19E H 0.2018 0.9327 0.6029 0.044 Uiso 0.436(8) 1 calc R U P A 2
H19F H 0.2270 0.8569 0.6220 0.044 Uiso 0.436(8) 1 calc R U P A 2
C20 C 0.6064(5) 0.65561(18) 0.13774(14) 0.0219(7) Uani 1 1 d . . . . .
H20 H 0.5785 0.6956 0.1184 0.026 Uiso 1 1 calc R U . . .
C21 C 0.5808(5) 0.5921(2) 0.11669(15) 0.0274(8) Uani 1 1 d . . . . .
H21 H 0.5342 0.5804 0.0811 0.033 Uiso 1 1 calc R U . . .
C22 C 0.6375(5) 0.54954(18) 0.15833(14) 0.0235(7) Uani 1 1 d . . . . .
H22 H 0.6369 0.5023 0.1567 0.028 Uiso 1 1 calc R U . . .
C23 C 1.1495(5) 0.67451(18) 0.25154(14) 0.0209(7) Uani 1 1 d . . . . .
H23 H 1.2014 0.7172 0.2480 0.025 Uiso 1 1 calc R U . . .
C24 C 1.2413(5) 0.61476(17) 0.25437(14) 0.0246(7) Uani 1 1 d . . . . .
H24 H 1.3631 0.6088 0.2532 0.030 Uiso 1 1 calc R U . . .
C25 C 1.1161(4) 0.56658(18) 0.25924(14) 0.0210(7) Uani 1 1 d . . . . .
H25 H 1.1363 0.5200 0.2621 0.025 Uiso 1 1 calc R U . . .
C26 C 0.5667(4) 0.67932(17) 0.35585(14) 0.0193(7) Uani 1 1 d . . . . .
H26 H 0.5382 0.7229 0.3683 0.023 Uiso 1 1 calc R U . . .
C27 C 0.5242(5) 0.62043(18) 0.38421(15) 0.0217(7) Uani 1 1 d . . . . .
H27 H 0.4617 0.6162 0.4183 0.026 Uiso 1 1 calc R U . . .
C28 C 0.5921(4) 0.57023(17) 0.35218(14) 0.0180(7) Uani 1 1 d . . . . .
H28 H 0.5851 0.5240 0.3603 0.022 Uiso 1 1 calc R U . . .
C29 C 0.8275(4) 0.79679(17) 0.28960(14) 0.0188(7) Uani 1 1 d . . . . .
C30 C 0.9726(5) 0.79684(18) 0.32632(14) 0.0215(7) Uani 1 1 d . . . . .
H30 H 1.0385 0.7573 0.3308 0.026 Uiso 1 1 calc R U . . .
C31 C 1.0192(5) 0.85338(18) 0.35548(14) 0.0221(7) Uani 1 1 d . . . . .
H31 H 1.1173 0.8525 0.3795 0.027 Uiso 1 1 calc R U . . .
C32 C 0.9235(5) 0.91166(18) 0.34987(15) 0.0238(7) Uani 1 1 d . . . . .
H32 H 0.9579 0.9509 0.3692 0.029 Uiso 1 1 calc R U . . .
C33 C 0.7771(5) 0.91229(16) 0.31582(14) 0.0229(7) Uani 1 1 d . . . . .
H33 H 0.7087 0.9515 0.3133 0.027 Uiso 1 1 calc R U . . .
C34 C 0.7302(5) 0.85533(16) 0.28525(13) 0.0188(6) Uani 1 1 d . . . . .
C35 C 0.5718(5) 0.85011(17) 0.24847(15) 0.0201(7) Uani 1 1 d . . . . .
C36 C 0.5974(5) 0.78594(17) 0.21511(15) 0.0212(7) Uani 1 1 d . . . . .
H36A H 0.6373 0.7981 0.1770 0.025 Uiso 1 1 calc R U . . .
H36B H 0.4833 0.7641 0.2109 0.025 Uiso 1 1 calc R U . . .
C37 C 0.4086(5) 0.84490(19) 0.28486(15) 0.0245(7) Uani 1 1 d . . . . .
H37A H 0.4142 0.8043 0.3076 0.037 Uiso 1 1 calc R U . . .
H37B H 0.3063 0.8433 0.2606 0.037 Uiso 1 1 calc R U . . .
H37C H 0.4013 0.8838 0.3096 0.037 Uiso 1 1 calc R U . . .
C38 C 0.5512(5) 0.90969(18) 0.20831(15) 0.0254(8) Uani 1 1 d . . . . .
H38A H 0.5259 0.9500 0.2301 0.038 Uiso 1 1 calc R U . . .
H38B H 0.4560 0.9010 0.1821 0.038 Uiso 1 1 calc R U . . .
H38C H 0.6585 0.9161 0.1872 0.038 Uiso 1 1 calc R U . . .
B1 B 0.2561(5) 0.57569(15) 0.54430(14) 0.0138(6) Uani 1 1 d . . . . .
B2 B 0.7763(5) 0.56627(17) 0.25819(15) 0.0169(7) Uani 1 1 d . . . . .
H1B H 0.245(7) 0.524(2) 0.5413(19) 0.039(12) Uiso 1 1 d . . . . .
H2B H 0.779(7) 0.510(2) 0.265(2) 0.043(13) Uiso 1 1 d . . . . .

loop_
_atom_site_aniso_label
_atom_site_aniso_U_11
_atom_site_aniso_U_22
_atom_site_aniso_U_33
_atom_site_aniso_U_23
_atom_site_aniso_U_13
_atom_site_aniso_U_12
Ni1 0.0180(3) 0.0158(3) 0.0259(3) -0.0042(2) 0.0101(3) -0.0019(2)
Ni2 0.0148(3) 0.0194(3) 0.0149(3) 0.00250(19) 0.0011(3) -0.0009(2)
N1 0.0181(15) 0.0182(13) 0.0214(14) 0.0033(11) 0.0003(12) 0.0005(11)
N2 0.0146(13) 0.0166(13) 0.0133(12) -0.0019(10) 0.0008(11) -0.0009(11)
N3 0.0174(14) 0.0208(13) 0.0141(12) -0.0020(11) 0.0009(11) -0.0037(11)
N4 0.0130(13) 0.0194(13) 0.0152(12) -0.0005(10) 0.0005(11) -0.0003(11)
N5 0.0209(15) 0.0199(13) 0.0212(14) -0.0088(11) 0.0061(12) -0.0043(12)
N6 0.0167(14) 0.0192(13) 0.0119(12) -0.0012(10) 0.0016(11) -0.0029(11)
N7 0.0163(14) 0.0219(14) 0.0176(13) 0.0034(11) 0.0011(11) 0.0013(11)
N8 0.0209(15) 0.0193(13) 0.0143(13) 0.0003(10) 0.0014(11) -0.0026(11)
N9 0.0185(14) 0.0174(13) 0.0182(13) 0.0033(11) -0.0015(11) -0.0020(11)
N10 0.0163(14) 0.0204(13) 0.0167(13) 0.0044(11) 0.0056(11) 0.0018(11)
N11 0.0169(14) 0.0207(13) 0.0123(12) -0.0019(10) 0.0015(11) -0.0004(11)
N12 0.0171(14) 0.0206(14) 0.0131(13) 0.0037(10) 0.0022(11) -0.0020(11)
C1 0.0238(19) 0.0326(19) 0.0228(17) 0.0074(15) -0.0012(15) 0.0029(16)
C2 0.0215(18) 0.045(2) 0.0148(16) 0.0019(15) -0.0036(14) -0.0006(16)
C3 0.0156(16) 0.0272(17) 0.0156(15) -0.0059(13) -0.0008(13) -0.0054(13)
C4 0.0139(16) 0.0302(18) 0.0186(15) -0.0025(14) 0.0029(13) -0.0050(13)
C5 0.0148(16) 0.0393(19) 0.0204(16) -0.0042(14) 0.0031(14) -0.0006(15)
C6 0.0185(16) 0.0246(16) 0.0159(15) -0.0036(13) 0.0010(14) 0.0065(13)
C7 0.0195(17) 0.0317(18) 0.0191(16) -0.0090(14) 0.0095(14) -0.0079(15)
C8 0.0199(18) 0.037(2) 0.0132(15) -0.0015(14) 0.0030(13) -0.0059(15)
C9 0.0139(16) 0.0249(17) 0.0165(15) 0.0043(13) -0.0011(13) -0.0027(13)
C10 0.0220(18) 0.0199(16) 0.0200(16) -0.0030(13) -0.0017(14) -0.0006(14)
C11 0.0264(19) 0.0244(17) 0.0209(17) -0.0014(13) 0.0011(14) -0.0046(15)
C12 0.0254(19) 0.0309(19) 0.0186(16) 0.0005(14) 0.0028(14) -0.0050(15)
C13 0.037(2) 0.0255(18) 0.0239(18) 0.0054(15) -0.0005(17) -0.0058(16)
C14 0.040(2) 0.0216(17) 0.0168(16) 0.0014(13) -0.0037(15) 0.0061(15)
C15 0.0252(17) 0.0246(15) 0.0161(14) -0.0036(11) -0.0034(15) -0.0014(16)
C16 0.0270(18) 0.0220(16) 0.0141(14) -0.0026(12) -0.0022(14) 0.0036(13)
C17 0.027(3) 0.021(3) 0.015(3) -0.004(2) 0.003(2) 0.003(2)
C18 0.024(3) 0.032(4) 0.018(3) -0.002(2) -0.001(2) 0.006(3)
C19 0.030(4) 0.026(3) 0.028(3) -0.010(3) -0.001(3) 0.004(3)
C17A 0.027(4) 0.022(3) 0.029(5) 0.000(3) 0.005(4) 0.000(3)
C18A 0.030(4) 0.021(4) 0.041(5) -0.001(3) -0.001(4) 0.004(3)
C19A 0.032(5) 0.033(5) 0.022(4) -0.005(3) -0.001(3) 0.000(4)
C20 0.0254(19) 0.0272(18) 0.0130(15) 0.0034(13) 0.0000(13) -0.0021(14)
C21 0.031(2) 0.036(2) 0.0159(16) 0.0013(15) -0.0036(15) -0.0029(17)
C22 0.0263(18) 0.0266(18) 0.0174(16) -0.0025(14) 0.0026(14) -0.0040(15)
C23 0.0164(16) 0.0271(17) 0.0191(16) 0.0014(14) 0.0047(14) -0.0057(13)
C24 0.0162(16) 0.0340(17) 0.0237(16) 0.0015(13) 0.0011(16) 0.0052(15)
C25 0.0165(16) 0.0254(17) 0.0210(16) 0.0026(14) 0.0006(13) 0.0065(13)
C26 0.0152(16) 0.0218(16) 0.0208(16) 0.0012(13) 0.0054(14) -0.0013(13)
C27 0.0218(18) 0.0289(19) 0.0146(15) 0.0016(14) 0.0076(14) -0.0005(15)
C28 0.0142(16) 0.0225(16) 0.0172(15) 0.0064(13) 0.0007(13) -0.0054(13)
C29 0.0150(16) 0.0257(17) 0.0157(15) 0.0054(13) -0.0004(13) -0.0015(14)
C30 0.0200(17) 0.0256(17) 0.0190(16) 0.0080(13) -0.0005(14) -0.0016(14)
C31 0.0199(17) 0.0290(18) 0.0174(16) 0.0000(13) 0.0010(14) -0.0039(15)
C32 0.0279(19) 0.0243(17) 0.0192(16) 0.0017(13) 0.0078(15) -0.0071(15)
C33 0.0215(19) 0.0223(16) 0.0250(16) 0.0034(13) 0.0087(15) -0.0024(14)
C34 0.0146(16) 0.0245(15) 0.0173(14) 0.0050(12) 0.0052(14) -0.0043(14)
C35 0.0167(16) 0.0225(16) 0.0210(16) 0.0035(14) -0.0010(14) 0.0011(13)
C36 0.0205(18) 0.0241(16) 0.0189(16) 0.0019(13) -0.0029(14) 0.0026(14)
C37 0.0192(18) 0.0307(18) 0.0235(17) 0.0017(14) 0.0025(15) -0.0005(15)
C38 0.0271(19) 0.0267(17) 0.0225(17) 0.0078(14) 0.0013(15) 0.0023(15)
B1 0.0145(16) 0.0125(14) 0.0142(15) -0.0001(11) 0.0001(16) 0.0018(14)
B2 0.0157(18) 0.0153(15) 0.0198(17) 0.0010(13) 0.0009(15) 0.0011(13)

loop_
_atom_type_symbol
_atom_type_description
_atom_type_scat_dispersion_real
_atom_type_scat_dispersion_imag
_atom_type_scat_source
C C 0.0181 0.0091 'International Tables Vol C Tables 4.2.6.8 and 6.1.1.4'
H H 0.0000 0.0000 'International Tables Vol C Tables 4.2.6.8 and 6.1.1.4'
B B 0.0090 0.0039 'International Tables Vol C Tables 4.2.6.8 and 6.1.1.4'
N N 0.0311 0.0180 'International Tables Vol C Tables 4.2.6.8 and 6.1.1.4'
Ni Ni -3.0029 0.5091 'International Tables Vol C Tables 4.2.6.8 and 6.1.1.4'

loop_
_geom_angle_atom_site_label_1
_geom_angle_atom_site_label_2
_geom_angle_atom_site_label_3
_geom_angle
C10 Ni1 C17 82.9(2)
C10 Ni1 N5 167.67(13)
C17 Ni1 N5 86.76(19)
C10 Ni1 C17A 76.4(3)
N5 Ni1 C17A 97.7(3)
C10 Ni1 N1 101.57(13)
C17 Ni1 N1 118.5(2)
N5 Ni1 N1 89.24(11)
C17A Ni1 N1 91.4(3)
C10 Ni1 N3 97.96(14)
C17 Ni1 N3 152.5(2)
N5 Ni1 N3 88.15(12)
C17A Ni1 N3 174.2(3)
N1 Ni1 N3 88.37(11)
C29 Ni2 C36 80.70(15)
C29 Ni2 N7 169.20(13)
C36 Ni2 N7 89.83(13)
C29 Ni2 N11 98.29(12)
C36 Ni2 N11 112.28(14)
N7 Ni2 N11 90.07(11)
C29 Ni2 N9 99.09(13)
C36 Ni2 N9 159.34(14)
N7 Ni2 N9 87.93(11)
N11 Ni2 N9 88.26(11)
C1 N1 N2 107.0(3)
C1 N1 Ni1 135.0(3)
N2 N1 Ni1 118.0(2)
C3 N2 N1 109.2(3)
C3 N2 B1 131.7(3)
N1 N2 B1 119.1(2)
C4 N3 N4 105.8(3)
C4 N3 Ni1 136.5(2)
N4 N3 Ni1 117.6(2)
C6 N4 N3 110.0(3)
C6 N4 B1 130.6(3)
N3 N4 B1 119.3(2)
C7 N5 N6 106.8(3)
C7 N5 Ni1 135.1(2)
N6 N5 Ni1 118.0(2)
C9 N6 N5 109.3(3)
C9 N6 B1 131.3(3)
N5 N6 B1 119.3(2)
C20 N7 N8 106.2(3)
C20 N7 Ni2 135.4(2)
N8 N7 Ni2 118.4(2)
C22 N8 N7 110.2(3)
C22 N8 B2 130.5(3)
N7 N8 B2 119.3(3)
C23 N9 N10 106.2(3)
C23 N9 Ni2 136.7(2)
N10 N9 Ni2 116.8(2)
C25 N10 N9 109.3(3)
C25 N10 B2 130.6(3)
N9 N10 B2 119.8(3)
C26 N11 N12 107.7(3)
C26 N11 Ni2 135.0(2)
N12 N11 Ni2 117.30(19)
C28 N12 N11 108.4(3)
C28 N12 B2 131.7(3)
N11 N12 B2 119.8(2)
N1 C1 C2 110.8(3)
N1 C1 H1 124.6
C2 C1 H1 124.6
C3 C2 C1 104.4(3)
C3 C2 H2 127.8
C1 C2 H2 127.8
N2 C3 C2 108.6(3)
N2 C3 H3 125.7
C2 C3 H3 125.7
N3 C4 C5 111.2(3)
N3 C4 H4 124.4
C5 C4 H4 124.4
C6 C5 C4 103.9(3)
C6 C5 H5 128.0
C4 C5 H5 128.0
N4 C6 C5 109.0(3)
N4 C6 H6 125.5
C5 C6 H6 125.5
N5 C7 C8 110.5(3)
N5 C7 H7 124.8
C8 C7 H7 124.8
C9 C8 C7 104.7(3)
C9 C8 H8 127.7
C7 C8 H8 127.7
N6 C9 C8 108.8(3)
N6 C9 H9 125.6
C8 C9 H9 125.6
C11 C10 C15 119.3(3)
C11 C10 Ni1 122.5(3)
C15 C10 Ni1 118.2(3)
C12 C11 C10 120.6(3)
C12 C11 H11 119.7
C10 C11 H11 119.7
C13 C12 C11 120.0(3)
C13 C12 H12 120.0
C11 C12 H12 120.0
C12 C13 C14 120.0(3)
C12 C13 H13 120.0
C14 C13 H13 120.0
C15 C14 C13 120.5(3)
C15 C14 H14 119.7
C13 C14 H14 119.7
C14 C15 C10 119.4(3)
C14 C15 C16 126.5(3)
C10 C15 C16 114.1(3)
C17A C16 C15 101.2(4)
C17A C16 C19A 112.9(6)
C15 C16 C19A 109.2(4)
C17A C16 C18A 115.3(5)
C15 C16 C18A 109.7(4)
C19A C16 C18A 108.2(6)
C15 C16 C18 111.4(3)
C15 C16 C19 114.4(4)
C18 C16 C19 109.3(4)
C15 C16 C17 106.9(3)
C18 C16 C17 106.9(4)
C19 C16 C17 107.5(4)
C16 C17 Ni1 113.5(3)
C16 C17 H17A 108.9
Ni1 C17 H17A 108.9
C16 C17 H17B 108.9
Ni1 C17 H17B 108.9
H17A C17 H17B 107.7
C16 C18 H18A 109.5
C16 C18 H18B 109.5
H18A C18 H18B 109.5
C16 C18 H18C 109.5
H18A C18 H18C 109.5
H18B C18 H18C 109.5
C16 C19 H19A 109.5
C16 C19 H19B 109.5
H19A C19 H19B 109.5
C16 C19 H19C 109.5
H19A C19 H19C 109.5
H19B C19 H19C 109.5
C16 C17A Ni1 114.6(5)
C16 C17A H17C 108.6
Ni1 C17A H17C 108.6
C16 C17A H17D 108.6
Ni1 C17A H17D 108.6
H17C C17A H17D 107.6
C16 C18A H18D 109.5
C16 C18A H18E 109.5
H18D C18A H18E 109.5
C16 C18A H18F 109.5
H18D C18A H18F 109.5
H18E C18A H18F 109.5
C16 C19A H19D 109.5
C16 C19A H19E 109.5
H19D C19A H19E 109.5
C16 C19A H19F 109.5
H19D C19A H19F 109.5
H19E C19A H19F 109.5
N7 C20 C21 110.4(3)
N7 C20 H20 124.8
C21 C20 H20 124.8
C22 C21 C20 105.4(3)
C22 C21 H21 127.3
C20 C21 H21 127.3
N8 C22 C21 107.8(3)
N8 C22 H22 126.1
C21 C22 H22 126.1
N9 C23 C24 111.3(3)
N9 C23 H23 124.4
C24 C23 H23 124.4
C25 C24 C23 104.5(3)
C25 C24 H24 127.7
C23 C24 H24 127.7
N10 C25 C24 108.7(3)
N10 C25 H25 125.7
C24 C25 H25 125.7
N11 C26 C27 110.0(3)
N11 C26 H26 125.0
C27 C26 H26 125.0
C28 C27 C26 105.2(3)
C28 C27 H27 127.4
C26 C27 H27 127.4
N12 C28 C27 108.6(3)
N12 C28 H28 125.7
C27 C28 H28 125.7
C34 C29 C30 118.0(3)
C34 C29 Ni2 119.0(2)
C30 C29 Ni2 123.1(3)
C31 C30 C29 121.1(3)
C31 C30 H30 119.5
C29 C30 H30 119.5
C30 C31 C32 120.4(3)
C30 C31 H31 119.8
C32 C31 H31 119.8
C31 C32 C33 119.7(3)
C31 C32 H32 120.1
C33 C32 H32 120.1
C32 C33 C34 120.3(3)
C32 C33 H33 119.9
C34 C33 H33 119.9
C29 C34 C33 120.5(3)
C29 C34 C35 114.9(3)
C33 C34 C35 124.5(3)
C34 C35 C36 104.8(3)
C34 C35 C37 110.2(3)
C36 C35 C37 110.1(3)
C34 C35 C38 112.9(3)
C36 C35 C38 110.2(3)
C37 C35 C38 108.6(3)
C35 C36 Ni2 117.1(2)
C35 C36 H36A 108.0
Ni2 C36 H36A 108.0
C35 C36 H36B 108.0
Ni2 C36 H36B 108.0
H36A C36 H36B 107.3
C35 C37 H37A 109.5
C35 C37 H37B 109.5
H37A C37 H37B 109.5
C35 C37 H37C 109.5
H37A C37 H37C 109.5
H37B C37 H37C 109.5
C35 C38 H38A 109.5
C35 C38 H38B 109.5
H38A C38 H38B 109.5
C35 C38 H38C 109.5
H38A C38 H38C 109.5
H38B C38 H38C 109.5
N4 B1 N2 109.0(3)
N4 B1 N6 107.1(2)
N2 B1 N6 107.9(3)
N4 B1 H1B 116(3)
N2 B1 H1B 106(3)
N6 B1 H1B 110(3)
N10 B2 N12 108.1(3)
N10 B2 N8 106.8(3)
N12 B2 N8 108.9(3)
N10 B2 H2B 112(3)
N12 B2 H2B 108(2)
N8 B2 H2B 113(2)

loop_
_geom_bond_atom_site_label_1
_geom_bond_atom_site_label_2
_geom_bond_distance
Ni1 C10 1.926(4)
Ni1 C17 1.966(5)
Ni1 N5 2.011(3)
Ni1 C17A 2.008(6)
Ni1 N1 2.032(3)
Ni1 N3 2.050(3)
Ni2 C29 1.928(4)
Ni2 C36 1.963(3)
Ni2 N7 2.019(3)
Ni2 N11 2.042(3)
Ni2 N9 2.058(3)
N1 C1 1.327(5)
N1 N2 1.367(4)
N2 C3 1.348(4)
N2 B1 1.538(4)
N3 C4 1.331(5)
N3 N4 1.365(4)
N4 C6 1.335(4)
N4 B1 1.536(5)
N5 C7 1.330(4)
N5 N6 1.371(4)
N6 C9 1.351(4)
N6 B1 1.545(4)
N7 C20 1.339(5)
N7 N8 1.361(4)
N8 C22 1.345(4)
N8 B2 1.548(4)
N9 C23 1.324(5)
N9 N10 1.374(4)
N10 C25 1.351(4)
N10 B2 1.541(5)
N11 C26 1.326(4)
N11 N12 1.366(4)
N12 C28 1.366(4)
N12 B2 1.543(4)
C1 C2 1.394(6)
C1 H1 0.9500
C2 C3 1.388(5)
C2 H2 0.9500
C3 H3 0.9500
C4 C5 1.396(5)
C4 H4 0.9500
C5 C6 1.378(5)
C5 H5 0.9500
C6 H6 0.9500
C7 C8 1.405(5)
C7 H7 0.9500
C8 C9 1.376(5)
C8 H8 0.9500
C9 H9 0.9500
C10 C11 1.397(5)
C10 C15 1.413(5)
C11 C12 1.394(5)
C11 H11 0.9500
C12 C13 1.387(5)
C12 H12 0.9500
C13 C14 1.396(6)
C13 H13 0.9500
C14 C15 1.395(5)
C14 H14 0.9500
C15 C16 1.504(5)
C16 C17A 1.490(8)
C16 C19A 1.530(8)
C16 C18A 1.531(8)
C16 C18 1.533(7)
C16 C19 1.535(6)
C16 C17 1.561(6)
C17 H17A 0.9900
C17 H17B 0.9900
C18 H18A 0.9800
C18 H18B 0.9800
C18 H18C 0.9800
C19 H19A 0.9800
C19 H19B 0.9800
C19 H19C 0.9800
C17A H17C 0.9900
C17A H17D 0.9900
C18A H18D 0.9800
C18A H18E 0.9800
C18A H18F 0.9800
C19A H19D 0.9800
C19A H19E 0.9800
C19A H19F 0.9800
C20 C21 1.383(5)
C20 H20 0.9500
C21 C22 1.380(5)
C21 H21 0.9500
C22 H22 0.9500
C23 C24 1.395(5)
C23 H23 0.9500
C24 C25 1.374(5)
C24 H24 0.9500
C25 H25 0.9500
C26 C27 1.401(5)
C26 H26 0.9500
C27 C28 1.369(5)
C27 H27 0.9500
C28 H28 0.9500
C29 C34 1.399(5)
C29 C30 1.421(5)
C30 C31 1.379(5)
C30 H30 0.9500
C31 C32 1.391(5)
C31 H31 0.9500
C32 C33 1.391(6)
C32 H32 0.9500
C33 C34 1.403(5)
C33 H33 0.9500
C34 C35 1.508(5)
C35 C36 1.527(5)
C35 C37 1.535(5)
C35 C38 1.540(5)
C36 H36A 0.9900
C36 H36B 0.9900
C37 H37A 0.9800
C37 H37B 0.9800
C37 H37C 0.9800
C38 H38A 0.9800
C38 H38B 0.9800
C38 H38C 0.9800
B1 H1B 1.04(4)
B2 H2B 1.13(5)

loop_
_geom_torsion_atom_site_label_1
_geom_torsion_atom_site_label_2
_geom_torsion_atom_site_label_3
_geom_torsion_atom_site_label_4
_geom_torsion
C1 N1 N2 C3 0.0(4)
Ni1 N1 N2 C3 -179.6(2)
C1 N1 N2 B1 179.6(3)
Ni1 N1 N2 B1 0.0(4)
C4 N3 N4 C6 -0.5(4)
Ni1 N3 N4 C6 -177.0(2)
C4 N3 N4 B1 178.6(3)
Ni1 N3 N4 B1 2.1(4)
C7 N5 N6 C9 0.7(4)
Ni1 N5 N6 C9 178.8(2)
C7 N5 N6 B1 -176.5(3)
Ni1 N5 N6 B1 1.7(4)
C20 N7 N8 C22 0.6(4)
Ni2 N7 N8 C22 -177.6(2)
C20 N7 N8 B2 178.2(3)
Ni2 N7 N8 B2 -0.1(4)
C23 N9 N10 C25 0.1(4)
Ni2 N9 N10 C25 174.4(2)
C23 N9 N10 B2 -174.4(3)
Ni2 N9 N10 B2 -0.2(4)
C26 N11 N12 C28 1.3(4)
Ni2 N11 N12 C28 179.9(2)
C26 N11 N12 B2 -176.5(3)
Ni2 N11 N12 B2 2.1(4)
N2 N1 C1 C2 0.2(4)
Ni1 N1 C1 C2 179.6(3)
N1 C1 C2 C3 -0.2(4)
N1 N2 C3 C2 -0.1(4)
B1 N2 C3 C2 -179.6(3)
C1 C2 C3 N2 0.2(4)
N4 N3 C4 C5 0.6(4)
Ni1 N3 C4 C5 176.1(2)
N3 C4 C5 C6 -0.4(4)
N3 N4 C6 C5 0.3(4)
B1 N4 C6 C5 -178.7(3)
C4 C5 C6 N4 0.1(4)
N6 N5 C7 C8 -0.1(4)
Ni1 N5 C7 C8 -177.8(3)
N5 C7 C8 C9 -0.4(4)
N5 N6 C9 C8 -0.9(4)
B1 N6 C9 C8 175.7(3)
C7 C8 C9 N6 0.8(4)
C15 C10 C11 C12 2.8(5)
Ni1 C10 C11 C12 -177.8(3)
C10 C11 C12 C13 0.3(6)
C11 C12 C13 C14 -1.9(6)
C12 C13 C14 C15 0.3(6)
C13 C14 C15 C10 2.7(5)
C13 C14 C15 C16 -176.3(3)
C11 C10 C15 C14 -4.3(5)
Ni1 C10 C15 C14 176.2(3)
C11 C10 C15 C16 174.9(3)
Ni1 C10 C15 C16 -4.6(4)
C14 C15 C16 C17A 156.9(5)
C10 C15 C16 C17A -22.2(5)
C14 C15 C16 C19A -83.8(6)
C10 C15 C16 C19A 97.1(5)
C14 C15 C16 C18A 34.6(6)
C10 C15 C16 C18A -144.5(5)
C14 C15 C16 C18 79.7(5)
C10 C15 C16 C18 -99.3(4)
C14 C15 C16 C19 -44.9(6)
C10 C15 C16 C19 136.0(4)
C14 C15 C16 C17 -163.8(4)
C10 C15 C16 C17 17.1(4)
C15 C16 C17 Ni1 -22.8(5)
C18 C16 C17 Ni1 96.7(5)
C19 C16 C17 Ni1 -146.0(4)
C15 C16 C17A Ni1 40.6(6)
C19A C16 C17A Ni1 -75.9(7)
C18A C16 C17A Ni1 158.9(5)
N8 N7 C20 C21 -0.7(4)
Ni2 N7 C20 C21 177.2(3)
N7 C20 C21 C22 0.5(4)
N7 N8 C22 C21 -0.4(4)
B2 N8 C22 C21 -177.6(3)
C20 C21 C22 N8 -0.1(4)
N10 N9 C23 C24 -0.1(4)
Ni2 N9 C23 C24 -172.6(3)
N9 C23 C24 C25 0.1(4)
N9 N10 C25 C24 -0.1(4)
B2 N10 C25 C24 173.6(3)
C23 C24 C25 N10 0.0(4)
N12 N11 C26 C27 -1.4(4)
Ni2 N11 C26 C27 -179.6(3)
N11 C26 C27 C28 0.9(4)
N11 N12 C28 C27 -0.7(4)
B2 N12 C28 C27 176.7(3)
C26 C27 C28 N12 -0.1(4)
C34 C29 C30 C31 -1.9(5)
Ni2 C29 C30 C31 178.1(3)
C29 C30 C31 C32 0.6(5)
C30 C31 C32 C33 1.8(5)
C31 C32 C33 C34 -2.8(5)
C30 C29 C34 C33 0.9(5)
Ni2 C29 C34 C33 -179.2(2)
C30 C29 C34 C35 -176.2(3)
Ni2 C29 C34 C35 3.8(4)
C32 C33 C34 C29 1.5(5)
C32 C33 C34 C35 178.2(3)
C29 C34 C35 C36 -14.9(4)
C33 C34 C35 C36 168.2(3)
C29 C34 C35 C37 103.5(3)
C33 C34 C35 C37 -73.4(4)
C29 C34 C35 C38 -134.9(3)
C33 C34 C35 C38 48.2(4)
C34 C35 C36 Ni2 20.7(3)
C37 C35 C36 Ni2 -97.7(3)
C38 C35 C36 Ni2 142.5(3)
C6 N4 B1 N2 -124.4(3)
N3 N4 B1 N2 56.7(3)
C6 N4 B1 N6 119.1(3)
N3 N4 B1 N6 -59.8(3)
C3 N2 B1 N4 121.3(3)
N1 N2 B1 N4 -58.2(4)
C3 N2 B1 N6 -122.7(4)
N1 N2 B1 N6 57.8(4)
C9 N6 B1 N4 -118.3(3)
N5 N6 B1 N4 58.0(4)
C9 N6 B1 N2 124.4(3)
N5 N6 B1 N2 -59.2(4)
C25 N10 B2 N12 128.6(3)
N9 N10 B2 N12 -58.2(4)
C25 N10 B2 N8 -114.4(4)
N9 N10 B2 N8 58.8(4)
C28 N12 B2 N10 -119.9(4)
N11 N12 B2 N10 57.3(4)
C28 N12 B2 N8 124.5(4)
N11 N12 B2 N8 -58.3(4)
C22 N8 B2 N10 117.8(4)
N7 N8 B2 N10 -59.2(4)
C22 N8 B2 N12 -125.7(4)
N7 N8 B2 N12 57.3(4)
